data_4111385
loop_
_publ_author_name
'Richard D. Adams'
'Burjor Captain'
'Mikael Johansson'
'Jack L. Smith'

_publ_section_title
;
 New Rhenium-Tin Cluster Adds Palladium Phosphine Groups across Re-Sn
 Bonds
;
_journal_name_full 'Journal of the American Chemical Society'
_journal_page_first 488
_journal_page_last 489
_journal_paper_doi 10.1021/ja0443169
_journal_volume 127
_journal_year 2005
_chemical_formula_sum 'C32 H20 O8 Re2 Sn2'
_chemical_formula_weight 1142.26
_chemical_name_systematic
; 
 ? 
;
_space_group_IT_number 2
_symmetry_cell_setting triclinic
_symmetry_space_group_name_Hall '-P 1'
_symmetry_space_group_name_H-M 'P -1'
_atom_sites_solution_hydrogens geom
_atom_sites_solution_primary direct
_atom_sites_solution_secondary difmap
_audit_creation_method SHELXL-97
_cell_angle_alpha 104.3420(10)
_cell_angle_beta 90.5590(10)
_cell_angle_gamma 105.3800(10)
_cell_formula_units_Z 2
_cell_length_a 9.5962(5)
_cell_length_b 12.6495(7)
_cell_length_c 14.5038(8)
_cell_measurement_reflns_used 7949
_cell_measurement_temperature 293(2)
_cell_measurement_theta_max 28.26
_cell_measurement_theta_min 2.53
_cell_volume 1639.25(15)
_computing_cell_refinement 'SAINT+  V6.2 (Bruker, 2001)'
_computing_data_collection 'SMART V5.625 (Bruker, 2001)'
_computing_data_reduction 'SAINT+  V6.2'
_computing_molecular_graphics 'SHELXTL V6.1 (Sheldrick, 1997)'
_computing_publication_material 'SHELXTL V6.1'
_computing_structure_refinement 'SHELXL-97 (Sheldrick, 1997)'
_computing_structure_solution 'SHELXS-97 (Sheldrick, 1990)'
_diffrn_ambient_temperature 293(2)
_diffrn_measured_fraction_theta_full 0.991
_diffrn_measured_fraction_theta_max 0.991
_diffrn_measurement_device_type 'Bruker SMART APEX CCD diffractometer'
_diffrn_measurement_method 'omega scans'
_diffrn_radiation_monochromator graphite
_diffrn_radiation_source 'fine-focus sealed tube'
_diffrn_radiation_type MoK\a
_diffrn_radiation_wavelength 0.71073
_diffrn_reflns_av_R_equivalents 0.0372
_diffrn_reflns_av_sigmaI/netI 0.0559
_diffrn_reflns_limit_h_max 12
_diffrn_reflns_limit_h_min -12
_diffrn_reflns_limit_k_max 16
_diffrn_reflns_limit_k_min -16
_diffrn_reflns_limit_l_max 19
_diffrn_reflns_limit_l_min -19
_diffrn_reflns_number 17121
_diffrn_reflns_theta_full 28.28
_diffrn_reflns_theta_max 28.28
_diffrn_reflns_theta_min 1.45
_diffrn_standards_decay_% <1
_exptl_absorpt_coefficient_mu 8.914
_exptl_absorpt_correction_T_max 1.000
_exptl_absorpt_correction_T_min 0.485
_exptl_absorpt_correction_type multi-scan
_exptl_absorpt_process_details '(SADABS, Bruker, 1997)'
_exptl_crystal_colour Yellow
_exptl_crystal_density_diffrn 2.314
_exptl_crystal_description Block
_exptl_crystal_F_000 1052
_exptl_crystal_size_max 0.40
_exptl_crystal_size_mid 0.35
_exptl_crystal_size_min 0.06
_refine_diff_density_max 2.484
_refine_diff_density_min -2.635
_refine_diff_density_rms 0.250
_refine_ls_extinction_method none
_refine_ls_goodness_of_fit_ref 1.019
_refine_ls_hydrogen_treatment mixed
_refine_ls_matrix_type full
_refine_ls_number_parameters 397
_refine_ls_number_reflns 8069
_refine_ls_number_restraints 0
_refine_ls_restrained_S_all 1.019
_refine_ls_R_factor_all 0.0491
_refine_ls_R_factor_gt 0.0389
_refine_ls_shift/su_max 0.002
_refine_ls_shift/su_mean 0.000
_refine_ls_structure_factor_coef Fsqd
_refine_ls_weighting_details 'calc w=1/[\s^2^(Fo^2^)+(0.0522P)^2^+0.0000P] where P=(Fo^2^+2Fc^2^)/3'
_refine_ls_weighting_scheme calc
_refine_ls_wR_factor_gt 0.0956
_refine_ls_wR_factor_ref 0.1030
_reflns_number_gt 6488
_reflns_number_total 8069
_reflns_threshold_expression >2sigma(I)
_cod_data_source_file ja0443169si20040928_110837_1.cif
_cod_data_source_block ReSn
_cod_database_code 4111385

loop_
_symmetry_equiv_pos_as_xyz
'x, y, z'
'-x, -y, -z'

loop_
_atom_site_label
_atom_site_type_symbol
_atom_site_fract_x
_atom_site_fract_y
_atom_site_fract_z
_atom_site_U_iso_or_equiv
_atom_site_adp_type
_atom_site_occupancy
_atom_site_symmetry_multiplicity
_atom_site_calc_flag
_atom_site_refinement_flags
Re1 Re 0.37674(2) 0.058680(18) 0.040235(13) 0.03868(8) Uani 1 1 d .
Sn1 Sn 0.65249(4) 0.17237(3) 0.01238(2) 0.04048(10) Uani 1 1 d .
O11 O 0.2792(5) 0.0532(5) -0.1671(3) 0.0774(14) Uani 1 1 d .
O12 O 0.3466(8) 0.3001(5) 0.1119(4) 0.0972(18) Uani 1 1 d .
O13 O 0.5107(5) 0.0854(4) 0.2453(3) 0.0691(12) Uani 1 1 d .
O14 O 0.0625(5) -0.0386(5) 0.0867(4) 0.0914(17) Uani 1 1 d .
C11 C 0.3159(6) 0.0533(5) -0.0932(4) 0.0502(13) Uani 1 1 d .
C12 C 0.3604(8) 0.2129(6) 0.0852(5) 0.0660(17) Uani 1 1 d .
C13 C 0.4601(6) 0.0744(5) 0.1704(4) 0.0473(12) Uani 1 1 d .
C14 C 0.1802(6) -0.0075(6) 0.0684(4) 0.0558(14) Uani 1 1 d .
C31 C 0.7033(5) 0.2700(5) -0.0901(3) 0.0437(11) Uani 1 1 d .
C32 C 0.7977(7) 0.3788(6) -0.0641(5) 0.0638(17) Uani 1 1 d .
H32 H 0.8353 0.4108 -0.0010 0.077 Uiso 1 1 calc R
C33 C 0.8363(9) 0.4399(7) -0.1316(5) 0.081(2) Uani 1 1 d .
H33 H 0.9001 0.5124 -0.1136 0.098 Uiso 1 1 calc R
C34 C 0.7802(7) 0.3935(6) -0.2254(5) 0.0720(19) Uani 1 1 d .
H34 H 0.8062 0.4348 -0.2705 0.086 Uiso 1 1 calc R
C35 C 0.6867(7) 0.2868(6) -0.2521(4) 0.0614(16) Uani 1 1 d .
H35 H 0.6494 0.2555 -0.3154 0.074 Uiso 1 1 calc R
C36 C 0.6471(6) 0.2252(5) -0.1849(4) 0.0535(14) Uani 1 1 d .
H36 H 0.5822 0.1531 -0.2034 0.064 Uiso 1 1 calc R
C37 C 0.7866(5) 0.2729(5) 0.1390(4) 0.0454(12) Uani 1 1 d .
C38 C 0.7498(7) 0.3657(6) 0.1941(5) 0.0687(17) Uani 1 1 d .
H38 H 0.6688 0.3840 0.1742 0.082 Uiso 1 1 calc R
C39 C 0.8302(8) 0.4330(7) 0.2791(5) 0.080(2) Uani 1 1 d .
H39 H 0.8046 0.4963 0.3141 0.097 Uiso 1 1 calc R
C40 C 0.9479(8) 0.4045(6) 0.3104(5) 0.073(2) Uani 1 1 d .
H40 H 0.9983 0.4450 0.3691 0.087 Uiso 1 1 calc R
C41 C 0.9892(9) 0.3176(7) 0.2552(6) 0.090(3) Uani 1 1 d .
H41 H 1.0728 0.3020 0.2742 0.108 Uiso 1 1 calc R
C42 C 0.9091(7) 0.2497(6) 0.1695(5) 0.0737(19) Uani 1 1 d .
H42 H 0.9387 0.1890 0.1334 0.088 Uiso 1 1 calc R
Re2 Re 0.12563(2) -0.057188(17) 0.513603(13) 0.03862(8) Uani 1 1 d .
Sn2 Sn 0.14937(4) 0.17307(3) 0.56761(2) 0.04144(10) Uani 1 1 d .
O21 O 0.4402(4) 0.0383(5) 0.6040(4) 0.0811(14) Uani 1 1 d .
O22 O 0.2311(5) -0.0297(4) 0.3157(3) 0.0707(13) Uani 1 1 d .
O23 O 0.1545(7) -0.3007(4) 0.4724(4) 0.0889(17) Uani 1 1 d .
O24 O 0.0051(5) -0.0768(4) 0.7103(3) 0.0695(12) Uani 1 1 d .
C21 C 0.3224(6) 0.0065(6) 0.5717(4) 0.0552(14) Uani 1 1 d .
C22 C 0.1902(6) -0.0403(5) 0.3855(4) 0.0469(12) Uani 1 1 d .
C23 C 0.1420(7) -0.2109(6) 0.4864(5) 0.0623(16) Uani 1 1 d .
C24 C 0.0492(6) -0.0689(5) 0.6390(4) 0.0457(12) Uani 1 1 d .
C43 C 0.2847(6) 0.2762(5) 0.4880(4) 0.0477(12) Uani 1 1 d .
C44 C 0.4086(8) 0.2525(6) 0.4506(6) 0.084(2) Uani 1 1 d .
H44 H 0.4374 0.1921 0.4623 0.100 Uiso 1 1 calc R
C45 C 0.4906(10) 0.3185(7) 0.3954(7) 0.109(4) Uani 1 1 d .
H45 H 0.5739 0.3023 0.3709 0.131 Uiso 1 1 calc R
C46 C 0.4481(10) 0.4066(8) 0.3778(5) 0.092(3) Uani 1 1 d .
H46 H 0.5010 0.4495 0.3397 0.111 Uiso 1 1 calc R
C47 C 0.3278(8) 0.4320(7) 0.4161(6) 0.082(2) Uani 1 1 d .
H47 H 0.2998 0.4930 0.4048 0.099 Uiso 1 1 calc R
C48 C 0.2481(7) 0.3680(6) 0.4709(5) 0.0676(18) Uani 1 1 d .
H48 H 0.1673 0.3871 0.4972 0.081 Uiso 1 1 calc R
C49 C 0.2044(6) 0.2637(5) 0.7145(4) 0.0459(12) Uani 1 1 d .
C50 C 0.3429(7) 0.3324(6) 0.7397(4) 0.0628(16) Uani 1 1 d .
H50 H 0.4067 0.3409 0.6925 0.075 Uiso 1 1 calc R
C51 C 0.3902(8) 0.3899(7) 0.8343(5) 0.080(2) Uani 1 1 d .
H51 H 0.4847 0.4362 0.8500 0.096 Uiso 1 1 calc R
C52 C 0.2960(9) 0.3778(7) 0.9044(5) 0.079(2) Uani 1 1 d .
H52 H 0.3263 0.4159 0.9679 0.095 Uiso 1 1 calc R
C53 C 0.1588(9) 0.3099(7) 0.8801(5) 0.084(2) Uani 1 1 d .
H53 H 0.0948 0.3009 0.9272 0.100 Uiso 1 1 calc R
C54 C 0.1133(8) 0.2538(7) 0.7856(5) 0.074(2) Uani 1 1 d .
H54 H 0.0184 0.2082 0.7701 0.089 Uiso 1 1 calc R

loop_
_atom_site_aniso_label
_atom_site_aniso_U_11
_atom_site_aniso_U_22
_atom_site_aniso_U_33
_atom_site_aniso_U_23
_atom_site_aniso_U_13
_atom_site_aniso_U_12
Re1 0.04023(12) 0.04157(14) 0.03649(11) 0.01404(9) 0.00550(8) 0.01138(9)
Sn1 0.04374(18) 0.0402(2) 0.03713(17) 0.01516(14) 0.00251(13) 0.00628(15)
O11 0.083(3) 0.112(4) 0.046(2) 0.030(2) -0.007(2) 0.033(3)
O12 0.156(6) 0.054(3) 0.088(4) 0.009(3) 0.000(3) 0.050(4)
O13 0.088(3) 0.087(3) 0.038(2) 0.024(2) 0.0037(19) 0.025(3)
O14 0.055(3) 0.121(5) 0.091(4) 0.026(3) 0.025(2) 0.013(3)
C11 0.055(3) 0.047(3) 0.051(3) 0.017(3) 0.012(2) 0.014(3)
C12 0.081(4) 0.070(5) 0.064(4) 0.024(3) 0.011(3) 0.044(4)
C13 0.050(3) 0.050(3) 0.044(3) 0.016(2) 0.009(2) 0.015(2)
C14 0.047(3) 0.070(4) 0.051(3) 0.021(3) 0.011(2) 0.013(3)
C31 0.050(3) 0.047(3) 0.040(2) 0.020(2) 0.010(2) 0.015(2)
C32 0.066(4) 0.066(4) 0.056(3) 0.031(3) -0.002(3) -0.003(3)
C33 0.097(5) 0.064(5) 0.072(5) 0.036(4) 0.000(4) -0.015(4)
C34 0.082(4) 0.082(5) 0.067(4) 0.049(4) 0.018(3) 0.019(4)
C35 0.078(4) 0.066(4) 0.045(3) 0.027(3) 0.010(3) 0.016(3)
C36 0.066(3) 0.051(4) 0.044(3) 0.019(2) 0.006(2) 0.010(3)
C37 0.047(3) 0.042(3) 0.043(3) 0.017(2) -0.004(2) 0.001(2)
C38 0.064(4) 0.071(5) 0.062(4) 0.001(3) -0.003(3) 0.020(3)
C39 0.079(5) 0.076(5) 0.063(4) -0.007(4) 0.000(3) 0.006(4)
C40 0.090(5) 0.064(5) 0.053(4) 0.021(3) -0.014(3) -0.001(4)
C41 0.090(5) 0.067(5) 0.104(6) 0.020(4) -0.052(5) 0.010(4)
C42 0.075(4) 0.056(4) 0.084(5) 0.006(3) -0.024(4) 0.020(3)
Re2 0.04070(12) 0.03989(14) 0.03803(11) 0.01386(9) 0.00460(8) 0.01224(9)
Sn2 0.04460(18) 0.0385(2) 0.03972(18) 0.01181(15) 0.00340(14) 0.00741(16)
O21 0.050(2) 0.105(4) 0.086(3) 0.029(3) -0.009(2) 0.016(3)
O22 0.081(3) 0.090(4) 0.057(3) 0.036(2) 0.033(2) 0.034(3)
O23 0.139(5) 0.051(3) 0.089(4) 0.021(3) 0.032(3) 0.044(3)
O24 0.088(3) 0.086(3) 0.045(2) 0.029(2) 0.016(2) 0.031(3)
C21 0.050(3) 0.071(4) 0.051(3) 0.024(3) 0.002(2) 0.020(3)
C22 0.050(3) 0.040(3) 0.050(3) 0.009(2) 0.006(2) 0.013(2)
C23 0.071(4) 0.065(4) 0.064(4) 0.022(3) 0.026(3) 0.036(3)
C24 0.050(3) 0.048(3) 0.042(3) 0.016(2) 0.000(2) 0.016(2)
C43 0.051(3) 0.039(3) 0.043(3) 0.009(2) 0.001(2) -0.004(2)
C44 0.091(5) 0.052(4) 0.110(6) 0.026(4) 0.053(5) 0.017(4)
C45 0.126(7) 0.059(5) 0.126(7) 0.016(5) 0.076(6) 0.002(5)
C46 0.106(6) 0.085(6) 0.060(4) 0.028(4) 0.009(4) -0.024(5)
C47 0.081(5) 0.081(5) 0.083(5) 0.053(4) -0.021(4) -0.009(4)
C48 0.063(4) 0.076(5) 0.068(4) 0.037(4) -0.003(3) 0.009(3)
C49 0.058(3) 0.041(3) 0.040(2) 0.011(2) -0.001(2) 0.016(2)
C50 0.062(4) 0.067(4) 0.054(3) 0.009(3) 0.000(3) 0.015(3)
C51 0.079(5) 0.079(5) 0.068(4) 0.000(4) -0.013(4) 0.016(4)
C52 0.104(6) 0.085(6) 0.043(3) -0.004(3) -0.012(3) 0.037(5)
C53 0.093(5) 0.093(6) 0.051(4) 0.005(4) 0.019(3) 0.014(5)
C54 0.077(4) 0.081(5) 0.052(3) 0.011(3) 0.011(3) 0.006(4)

loop_
_atom_type_symbol
_atom_type_description
_atom_type_scat_dispersion_real
_atom_type_scat_dispersion_imag
_atom_type_scat_source
C C 0.0033 0.0016 'International Tables Vol C Tables 4.2.6.8 and 6.1.1.4'
H H 0.0000 0.0000 'International Tables Vol C Tables 4.2.6.8 and 6.1.1.4'
O O 0.0106 0.0060 'International Tables Vol C Tables 4.2.6.8 and 6.1.1.4'
Sn Sn -0.6537 1.4246 'International Tables Vol C Tables 4.2.6.8 and 6.1.1.4'
Re Re -1.0185 7.2310 'International Tables Vol C Tables 4.2.6.8 and 6.1.1.4'

loop_
_geom_angle_atom_site_label_1
_geom_angle_atom_site_label_2
_geom_angle_atom_site_label_3
_geom_angle
_geom_angle_site_symmetry_1
_geom_angle_site_symmetry_3
C14 Re1 C12 92.7(3) . .
C14 Re1 C13 93.3(2) . .
C12 Re1 C13 87.9(3) . .
C14 Re1 C11 93.3(2) . .
C12 Re1 C11 90.8(3) . .
C13 Re1 C11 173.3(2) . .
C14 Re1 Sn1 174.23(19) . .
C12 Re1 Sn1 81.8(2) . .
C13 Re1 Sn1 84.77(15) . .
C11 Re1 Sn1 88.54(16) . .
C14 Re1 Sn1 76.4(2) . 2_655
C12 Re1 Sn1 169.1(2) . 2_655
C13 Re1 Sn1 92.03(17) . 2_655
C11 Re1 Sn1 90.45(17) . 2_655
Sn1 Re1 Sn1 109.074(11) . 2_655
C14 Re1 Re1 130.5(2) . 2_655
C12 Re1 Re1 136.7(2) . 2_655
C13 Re1 Re1 87.27(15) . 2_655
C11 Re1 Re1 89.13(16) . 2_655
Sn1 Re1 Re1 54.895(10) . 2_655
Sn1 Re1 Re1 54.179(9) 2_655 2_655
C37 Sn1 C31 105.2(2) . .
C37 Sn1 Re1 115.65(14) . .
C31 Sn1 Re1 124.31(14) . .
C37 Sn1 Re1 118.26(15) . 2_655
C31 Sn1 Re1 120.29(14) . 2_655
Re1 Sn1 Re1 70.926(11) . 2_655
O11 C11 Re1 177.6(6) . .
O12 C12 Re1 177.7(7) . .
O13 C13 Re1 178.5(5) . .
O14 C14 Re1 174.9(6) . .
C32 C31 C36 118.3(5) . .
C32 C31 Sn1 120.5(4) . .
C36 C31 Sn1 121.1(4) . .
C33 C32 C31 120.6(6) . .
C34 C33 C32 120.2(7) . .
C35 C34 C33 120.0(6) . .
C34 C35 C36 120.1(6) . .
C35 C36 C31 120.8(6) . .
C38 C37 C42 117.4(5) . .
C38 C37 Sn1 119.1(4) . .
C42 C37 Sn1 123.4(5) . .
C37 C38 C39 122.1(7) . .
C40 C39 C38 119.2(7) . .
C41 C40 C39 119.3(6) . .
C40 C41 C42 121.6(7) . .
C37 C42 C41 120.1(7) . .
C23 Re2 C21 92.6(3) . .
C23 Re2 C24 90.9(2) . .
C21 Re2 C24 91.5(2) . .
C23 Re2 C22 92.1(2) . .
C21 Re2 C22 91.6(2) . .
C24 Re2 C22 175.6(2) . .
C23 Re2 Sn2 80.5(2) . 2_556
C21 Re2 Sn2 172.92(19) . 2_556
C24 Re2 Sn2 87.10(15) . 2_556
C22 Re2 Sn2 90.24(15) . 2_556
C23 Re2 Sn2 170.2(2) . .
C21 Re2 Sn2 77.61(19) . .
C24 Re2 Sn2 88.77(16) . .
C22 Re2 Sn2 88.83(16) . .
Sn2 Re2 Sn2 109.285(11) 2_556 .
C23 Re2 Re2 135.4(2) . 2_556
C21 Re2 Re2 131.87(19) . 2_556
C24 Re2 Re2 86.44(15) . 2_556
C22 Re2 Re2 89.19(15) . 2_556
Sn2 Re2 Re2 54.990(10) 2_556 2_556
Sn2 Re2 Re2 54.295(10) . 2_556
C49 Sn2 C43 105.7(2) . .
C49 Sn2 Re2 125.47(15) . 2_556
C43 Sn2 Re2 116.37(14) . 2_556
C49 Sn2 Re2 119.12(15) . .
C43 Sn2 Re2 116.84(15) . .
Re2 Sn2 Re2 70.715(11) 2_556 .
O21 C21 Re2 176.0(6) . .
O22 C22 Re2 177.5(5) . .
O23 C23 Re2 178.2(7) . .
O24 C24 Re2 179.3(6) . .
C48 C43 C44 117.8(6) . .
C48 C43 Sn2 120.1(4) . .
C44 C43 Sn2 122.2(5) . .
C43 C44 C45 120.6(8) . .
C46 C45 C44 119.8(8) . .
C45 C46 C47 119.9(7) . .
C46 C47 C48 120.3(8) . .
C47 C48 C43 121.6(7) . .
C54 C49 C50 117.6(5) . .
C54 C49 Sn2 124.6(4) . .
C50 C49 Sn2 117.7(4) . .
C49 C50 C51 121.5(6) . .
C52 C51 C50 119.5(7) . .
C53 C52 C51 119.4(6) . .
C52 C53 C54 120.3(7) . .
C49 C54 C53 121.6(7) . .

loop_
_geom_bond_atom_site_label_1
_geom_bond_atom_site_label_2
_geom_bond_distance
_geom_bond_site_symmetry_2
Re1 C14 1.942(5) .
Re1 C12 1.946(7) .
Re1 C13 1.986(5) .
Re1 C11 1.995(6) .
Re1 Sn1 2.7429(4) .
Re1 Sn1 2.7675(5) 2_655
Re1 Re1 3.1971(4) 2_655
Sn1 C37 2.139(5) .
Sn1 C31 2.139(5) .
Sn1 Re1 2.7675(5) 2_655
O11 C11 1.125(7) .
O12 C12 1.120(8) .
O13 C13 1.146(6) .
O14 C14 1.150(6) .
C31 C32 1.390(8) .
C31 C36 1.393(7) .
C32 C33 1.386(9) .
C33 C34 1.382(10) .
C34 C35 1.367(9) .
C35 C36 1.390(8) .
C37 C38 1.379(9) .
C37 C42 1.379(8) .
C38 C39 1.397(9) .
C39 C40 1.378(10) .
C40 C41 1.344(11) .
C41 C42 1.405(9) .
Re2 C23 1.935(7) .
Re2 C21 1.936(6) .
Re2 C24 1.993(5) .
Re2 C22 2.008(6) .
Re2 Sn2 2.7445(4) 2_556
Re2 Sn2 2.7682(5) .
Re2 Re2 3.1902(4) 2_556
Sn2 C49 2.139(5) .
Sn2 C43 2.145(5) .
Sn2 Re2 2.7445(4) 2_556
O21 C21 1.147(6) .
O22 C22 1.116(6) .
O23 C23 1.142(7) .
O24 C24 1.138(6) .
C43 C48 1.375(9) .
C43 C44 1.385(8) .
C44 C45 1.397(10) .
C45 C46 1.362(12) .
C46 C47 1.365(12) .
C47 C48 1.369(9) .
C49 C54 1.367(8) .
C49 C50 1.369(8) .
C50 C51 1.391(9) .
C51 C52 1.377(10) .
C52 C53 1.356(10) .
C53 C54 1.384(10) .
